data_2221377
loop_
_publ_author_name
'Imhof, Wolfgang'

_publ_section_title
;
 <i>N</i>-(2-Ferrocenylethylidene)-4-(trifluoromethyl)aniline
;
_journal_coeditor_code HG2490
_journal_issue 4
_journal_name_full 'Acta Crystallographica Section E'
_journal_page_first m461
_journal_paper_doi 10.1107/S1600536809011039
_journal_volume 65
_journal_year 2009
_chemical_formula_iupac '[Fe (C5 H5) (C13 H9 F3 N)]'
_chemical_formula_moiety 'C18 H14 F3 Fe N'
_chemical_formula_sum 'C18 H14 F3 Fe N'
_chemical_formula_weight 357.15
_chemical_name_systematic
;
<i>N</i>-(2-Ferrocenylethylidene)-4-(trifluoromethyl)aniline
;
_space_group_IT_number 2
_symmetry_cell_setting triclinic
_symmetry_space_group_name_Hall '-P 1'
_symmetry_space_group_name_H-M 'P -1'
_atom_sites_solution_hydrogens geom
_atom_sites_solution_primary direct
_atom_sites_solution_secondary difmap
_audit_creation_method SHELXL-97
_cell_angle_alpha 100.467(8)
_cell_angle_beta 91.670(5)
_cell_angle_gamma 99.152(8)
_cell_formula_units_Z 2
_cell_length_a 5.8446(7)
_cell_length_b 10.3830(10)
_cell_length_c 12.972(2)
_cell_measurement_reflns_used 2064
_cell_measurement_temperature 183(2)
_cell_measurement_theta_max 23.29
_cell_measurement_theta_min 3.20
_cell_volume 762.88(17)
_computing_cell_refinement 'DENZO (Otwinowski & Minor, 1997)'
_computing_data_collection 'COLLECT (Nonius, 1998)'
_computing_data_reduction 'DENZO (Otwinowski & Minor, 1997)'
_computing_molecular_graphics 'XP (Siemens, 1990)'
_computing_publication_material 'XP (Siemens, 1990)'
_computing_structure_refinement 'SHELXL97 (Sheldrick, 2008)'
_computing_structure_solution 'SHELXS97 (Sheldrick, 2008)'
_diffrn_ambient_temperature 183(2)
_diffrn_measured_fraction_theta_full 0.936
_diffrn_measured_fraction_theta_max 0.936
_diffrn_measurement_device_type 'Nonius KappaCCD'
_diffrn_measurement_method '\w and \f'
_diffrn_radiation_monochromator graphite
_diffrn_radiation_source 'fine-focus sealed tube'
_diffrn_radiation_type MoK\a
_diffrn_radiation_wavelength 0.71073
_diffrn_reflns_av_sigmaI/netI 0.0674
_diffrn_reflns_limit_h_max 6
_diffrn_reflns_limit_h_min 0
_diffrn_reflns_limit_k_max 11
_diffrn_reflns_limit_k_min -11
_diffrn_reflns_limit_l_max 14
_diffrn_reflns_limit_l_min -14
_diffrn_reflns_number 2064
_diffrn_reflns_theta_full 23.29
_diffrn_reflns_theta_max 23.29
_diffrn_reflns_theta_min 3.45
_diffrn_standards_number 0
_exptl_absorpt_coefficient_mu 1.020
_exptl_absorpt_correction_type none
_exptl_crystal_colour red
_exptl_crystal_density_diffrn 1.555
_exptl_crystal_density_method 'not measured'
_exptl_crystal_description plate
_exptl_crystal_F_000 364
_exptl_crystal_size_max 0.12
_exptl_crystal_size_mid 0.08
_exptl_crystal_size_min 0.02
_refine_diff_density_max 0.250
_refine_diff_density_min -0.411
_refine_ls_extinction_method none
_refine_ls_goodness_of_fit_ref 0.785
_refine_ls_hydrogen_treatment constr
_refine_ls_matrix_type full
_refine_ls_number_parameters 236
_refine_ls_number_reflns 2064
_refine_ls_number_restraints 0
_refine_ls_restrained_S_all 0.785
_refine_ls_R_factor_all 0.0373
_refine_ls_R_factor_gt 0.0352
_refine_ls_shift/su_max 0.003
_refine_ls_shift/su_mean 0.000
_refine_ls_structure_factor_coef Fsqd
_refine_ls_weighting_details 'calc w=1/[\s^2^(Fo^2^)+(0.0772P)^2^+0.4666P] where P=(Fo^2^+2Fc^2^)/3'
_refine_ls_weighting_scheme calc
_refine_ls_wR_factor_gt 0.0966
_refine_ls_wR_factor_ref 0.0989
_reflns_number_gt 1937
_reflns_number_total 2064
_reflns_threshold_expression I>2\s(I)
_cod_data_source_file hg2490.cif
_cod_data_source_block I
_cod_original_cell_volume 762.9(2)
_cod_database_code 2221377
_cod_database_fobs_code 2221377

loop_
_symmetry_equiv_pos_as_xyz
'x, y, z'
'-x, -y, -z'

loop_
_atom_site_type_symbol
_atom_site_label
_atom_site_fract_x
_atom_site_fract_y
_atom_site_fract_z
_atom_site_U_iso_or_equiv
_atom_site_adp_type
_atom_site_calc_flag
_atom_site_refinement_flags
_atom_site_occupancy
_atom_site_disorder_assembly
_atom_site_disorder_group
Fe Fe1 0.48698(5) 0.24098(3) 0.23674(3) 0.03550(19) Uani d . 1 . .
C C1 0.3215(5) 0.3525(3) 0.0515(2) 0.0442(6) Uani d . 1 . .
H H1 0.4421 0.3603 0.0043 0.053 Uiso calc R 1 . .
N N1 0.1114(4) 0.3180(2) 0.01264(18) 0.0461(6) Uani d . 1 . .
C C2 0.0736(5) 0.2917(3) -0.0978(2) 0.0420(6) Uani d . 1 . .
C C3 0.2148(5) 0.2243(3) -0.1663(2) 0.0467(7) Uani d . 1 . .
H H3 0.3436 0.1928 -0.1391 0.056 Uiso calc R 1 . .
C C4 0.1667(5) 0.2035(3) -0.2739(2) 0.0483(7) Uani d . 1 . .
H H4 0.2636 0.1586 -0.3202 0.058 Uiso calc R 1 . .
C C5 -0.0220(5) 0.2480(3) -0.3142(2) 0.0463(7) Uani d . 1 A .
C C6 -0.1655(5) 0.3124(3) -0.2467(2) 0.0467(7) Uani d . 1 . .
H H6 -0.2961 0.3420 -0.2740 0.056 Uiso calc R 1 . .
C C7 -0.1173(4) 0.3332(3) -0.1395(2) 0.0463(7) Uani d . 1 . .
H H7 -0.2167 0.3767 -0.0935 0.056 Uiso calc R 1 . .
C C8 -0.0774(7) 0.2247(4) -0.4301(3) 0.0617(9) Uani d . 1 . .
F F1 -0.056(3) 0.3334(12) -0.4661(11) 0.101(5) Uani d P 0.52(2) A 1
F F2 0.1063(14) 0.1998(13) -0.4864(8) 0.108(4) Uani d P 0.52(2) A 1
F F3 -0.312(3) 0.184(3) -0.4518(9) 0.170(8) Uani d P 0.52(2) A 1
F F1X -0.140(4) 0.3235(14) -0.4636(12) 0.124(6) Uani d P 0.48(2) A 2
F F2X 0.020(5) 0.144(2) -0.4837(9) 0.195(9) Uani d P 0.48(2) A 2
F F3X -0.225(3) 0.1227(9) -0.4659(7) 0.097(4) Uani d P 0.48(2) A 2
C C9 0.3850(4) 0.3802(3) 0.1628(2) 0.0417(6) Uani d . 1 . .
C C10 0.2396(5) 0.3601(3) 0.2476(2) 0.0440(6) Uani d . 1 . .
H H10 0.0763 0.3315 0.2418 0.053 Uiso calc R 1 . .
C C11 0.3828(5) 0.3903(3) 0.3413(2) 0.0492(7) Uani d . 1 . .
H H11 0.3318 0.3855 0.4096 0.059 Uiso calc R 1 . .
C C12 0.6162(5) 0.4291(3) 0.3163(2) 0.0494(7) Uani d . 1 . .
H H12 0.7474 0.4546 0.3649 0.059 Uiso calc R 1 . .
C C13 0.6191(5) 0.4234(3) 0.2070(2) 0.0463(7) Uani d . 1 . .
H H13 0.7524 0.4443 0.1692 0.056 Uiso calc R 1 . .
C C14 0.4441(5) 0.0678(3) 0.1292(2) 0.0520(7) Uani d . 1 . .
H H14 0.3790 0.0548 0.0594 0.062 Uiso calc R 1 . .
C C15 0.6824(5) 0.1108(3) 0.1618(2) 0.0477(7) Uani d . 1 . .
H H15 0.8049 0.1312 0.1178 0.057 Uiso calc R 1 . .
C C16 0.7044(5) 0.1177(3) 0.2719(2) 0.0455(7) Uani d . 1 . .
H H16 0.8444 0.1435 0.3149 0.055 Uiso calc R 1 . .
C C17 0.4799(5) 0.0790(3) 0.3063(2) 0.0498(7) Uani d . 1 . .
H H17 0.4436 0.0748 0.3767 0.060 Uiso calc R 1 . .
C C18 0.3203(5) 0.0479(3) 0.2188(3) 0.0503(7) Uani d . 1 . .
H H18 0.1579 0.0187 0.2195 0.060 Uiso calc R 1 . .

loop_
_atom_site_aniso_label
_atom_site_aniso_U_11
_atom_site_aniso_U_22
_atom_site_aniso_U_33
_atom_site_aniso_U_12
_atom_site_aniso_U_13
_atom_site_aniso_U_23
Fe1 0.0315(3) 0.0357(3) 0.0406(3) 0.00535(17) 0.00559(16) 0.01043(17)
C1 0.0399(15) 0.0416(15) 0.0553(17) 0.0084(12) 0.0093(12) 0.0175(12)
N1 0.0393(13) 0.0502(14) 0.0516(14) 0.0081(10) 0.0064(10) 0.0159(11)
C2 0.0398(14) 0.0418(16) 0.0456(15) 0.0028(12) 0.0052(11) 0.0147(12)
C3 0.0395(14) 0.0425(16) 0.0614(18) 0.0096(12) 0.0051(13) 0.0160(13)
C4 0.0481(16) 0.0436(16) 0.0538(17) 0.0066(13) 0.0155(13) 0.0100(13)
C5 0.0520(16) 0.0393(16) 0.0486(16) 0.0025(13) 0.0053(12) 0.0147(12)
C6 0.0414(15) 0.0453(16) 0.0550(17) 0.0041(12) -0.0011(12) 0.0174(13)
C7 0.0376(14) 0.0494(17) 0.0545(17) 0.0081(12) 0.0080(12) 0.0149(13)
C8 0.079(2) 0.053(2) 0.0518(18) -0.002(2) 0.0017(18) 0.0162(17)
F1 0.148(8) 0.086(7) 0.061(4) -0.032(7) -0.020(4) 0.042(4)
F2 0.082(5) 0.202(12) 0.053(4) 0.038(5) 0.032(3) 0.040(5)
F3 0.102(7) 0.304(19) 0.065(5) -0.074(10) -0.022(4) 0.032(9)
F1X 0.217(15) 0.110(11) 0.062(5) 0.098(10) -0.029(7) 0.008(6)
F2X 0.39(3) 0.175(14) 0.056(5) 0.198(16) -0.015(11) -0.023(7)
F3X 0.126(9) 0.094(6) 0.048(3) -0.055(5) 0.000(5) 0.015(3)
C9 0.0396(14) 0.0378(14) 0.0508(16) 0.0084(11) 0.0056(12) 0.0141(12)
C10 0.0394(14) 0.0407(15) 0.0544(17) 0.0117(12) 0.0072(12) 0.0102(12)
C11 0.0588(18) 0.0424(16) 0.0493(17) 0.0145(13) 0.0102(13) 0.0100(13)
C12 0.0495(16) 0.0392(15) 0.0571(18) 0.0056(12) -0.0043(13) 0.0060(13)
C13 0.0400(14) 0.0403(15) 0.0596(18) 0.0019(12) 0.0045(12) 0.0162(13)
C14 0.0546(17) 0.0437(16) 0.0561(18) 0.0146(13) -0.0041(14) 0.0010(13)
C15 0.0458(16) 0.0470(17) 0.0532(17) 0.0145(13) 0.0115(13) 0.0094(13)
C16 0.0424(15) 0.0432(16) 0.0544(17) 0.0123(12) 0.0019(12) 0.0140(12)
C17 0.0567(18) 0.0427(16) 0.0560(17) 0.0136(13) 0.0108(14) 0.0193(13)
C18 0.0386(15) 0.0353(15) 0.076(2) 0.0027(12) 0.0068(14) 0.0112(13)

loop_
_atom_type_symbol
_atom_type_description
_atom_type_scat_dispersion_real
_atom_type_scat_dispersion_imag
_atom_type_scat_source
C C 0.0033 0.0016 'International Tables Vol C Tables 4.2.6.8 and 6.1.1.4'
H H 0.0000 0.0000 'International Tables Vol C Tables 4.2.6.8 and 6.1.1.4'
N N 0.0061 0.0033 'International Tables Vol C Tables 4.2.6.8 and 6.1.1.4'
F F 0.0171 0.0103 'International Tables Vol C Tables 4.2.6.8 and 6.1.1.4'
Fe Fe 0.3010 0.8450 'International Tables Vol C Tables 4.2.6.8 and 6.1.1.4'

loop_
_geom_angle_atom_site_label_1
_geom_angle_atom_site_label_2
_geom_angle_atom_site_label_3
_geom_angle_site_symmetry_1
_geom_angle_site_symmetry_3
_geom_angle
_geom_angle_publ_flag
C9 Fe1 C10 . . 41.32(11) ?
C9 Fe1 C13 . . 41.45(11) ?
C10 Fe1 C13 . . 69.23(11) ?
C9 Fe1 C15 . . 119.87(12) ?
C10 Fe1 C15 . . 155.72(12) ?
C13 Fe1 C15 . . 106.89(12) ?
C9 Fe1 C16 . . 155.40(12) ?
C10 Fe1 C16 . . 162.11(11) ?
C13 Fe1 C16 . . 120.16(11) ?
C15 Fe1 C16 . . 40.69(12) ?
C9 Fe1 C14 . . 106.89(12) ?
C10 Fe1 C14 . . 120.63(12) ?
C13 Fe1 C14 . . 124.95(12) ?
C15 Fe1 C14 . . 40.75(11) ?
C16 Fe1 C14 . . 68.29(12) ?
C9 Fe1 C17 . . 161.88(12) ?
C10 Fe1 C17 . . 125.05(11) ?
C13 Fe1 C17 . . 155.74(12) ?
C15 Fe1 C17 . . 68.32(12) ?
C16 Fe1 C17 . . 40.68(11) ?
C14 Fe1 C17 . . 67.88(12) ?
C9 Fe1 C11 . . 68.69(12) ?
C10 Fe1 C11 . . 40.42(12) ?
C13 Fe1 C11 . . 68.35(12) ?
C15 Fe1 C11 . . 162.24(12) ?
C16 Fe1 C11 . . 125.61(12) ?
C14 Fe1 C11 . . 155.91(13) ?
C17 Fe1 C11 . . 108.56(12) ?
C9 Fe1 C12 . . 68.79(11) ?
C10 Fe1 C12 . . 68.55(11) ?
C13 Fe1 C12 . . 40.31(12) ?
C15 Fe1 C12 . . 124.85(12) ?
C16 Fe1 C12 . . 107.87(12) ?
C14 Fe1 C12 . . 161.84(13) ?
C17 Fe1 C12 . . 121.59(12) ?
C11 Fe1 C12 . . 40.65(12) ?
C9 Fe1 C18 . . 124.84(12) ?
C10 Fe1 C18 . . 107.73(11) ?
C13 Fe1 C18 . . 162.30(13) ?
C15 Fe1 C18 . . 68.31(12) ?
C16 Fe1 C18 . . 68.09(11) ?
C14 Fe1 C18 . . 40.46(12) ?
C17 Fe1 C18 . . 40.09(12) ?
C11 Fe1 C18 . . 121.37(12) ?
C12 Fe1 C18 . . 156.31(13) ?
N1 C1 C9 . . 123.8(2) ?
N1 C1 H1 . . 118.1 ?
C9 C1 H1 . . 118.1 ?
C1 N1 C2 . . 118.0(2) ?
C7 C2 C3 . . 118.9(3) ?
C7 C2 N1 . . 117.4(3) ?
C3 C2 N1 . . 123.6(3) ?
C4 C3 C2 . . 120.0(3) ?
C4 C3 H3 . . 120.0 ?
C2 C3 H3 . . 120.0 ?
C3 C4 C5 . . 120.4(3) ?
C3 C4 H4 . . 119.8 ?
C5 C4 H4 . . 119.8 ?
C4 C5 C6 . . 120.0(3) ?
C4 C5 C8 . . 120.8(3) ?
C6 C5 C8 . . 119.2(3) ?
C7 C6 C5 . . 119.7(3) ?
C7 C6 H6 . . 120.2 ?
C5 C6 H6 . . 120.2 ?
C6 C7 C2 . . 121.1(3) ?
C6 C7 H7 . . 119.4 ?
C2 C7 H7 . . 119.4 ?
F2X C8 F3X . . 71.3(19) ?
F2X C8 F1X . . 122.9(13) ?
F3X C8 F1X . . 108.1(9) ?
F2X C8 F1 . . 110.8(16) ?
F3X C8 F1 . . 124.4(8) ?
F1X C8 F1 . . 22.1(12) ?
F2X C8 F2 . . 31.8(15) ?
F3X C8 F2 . . 101.3(9) ?
F1X C8 F2 . . 103.8(11) ?
F1 C8 F2 . . 85.3(10) ?
F2X C8 F3 . . 107(2) ?
F3X C8 F3 . . 38.2(9) ?
F1X C8 F3 . . 77.4(10) ?
F1 C8 F3 . . 98.7(10) ?
F2 C8 F3 . . 131.5(11) ?
F2X C8 C5 . . 116.2(7) ?
F3X C8 C5 . . 114.9(5) ?
F1X C8 C5 . . 114.7(7) ?
F1 C8 C5 . . 112.6(7) ?
F2 C8 C5 . . 112.7(5) ?
F3 C8 C5 . . 110.0(6) ?
C8 F2X F3X . . 55.8(11) ?
C8 F3X F2X . . 52.8(9) ?
C10 C9 C13 . . 107.4(2) ?
C10 C9 C1 . . 128.3(2) ?
C13 C9 C1 . . 124.1(2) ?
C10 C9 Fe1 . . 69.78(15) ?
C13 C9 Fe1 . . 69.64(15) ?
C1 C9 Fe1 . . 121.78(19) ?
C11 C10 C9 . . 107.8(2) ?
C11 C10 Fe1 . . 70.21(17) ?
C9 C10 Fe1 . . 68.91(14) ?
C11 C10 H10 . . 126.1 ?
C9 C10 H10 . . 126.1 ?
Fe1 C10 H10 . . 126.3 ?
C10 C11 C12 . . 108.5(3) ?
C10 C11 Fe1 . . 69.37(16) ?
C12 C11 Fe1 . . 69.71(16) ?
C10 C11 H11 . . 125.7 ?
C12 C11 H11 . . 125.7 ?
Fe1 C11 H11 . . 126.8 ?
C13 C12 C11 . . 108.3(3) ?
C13 C12 Fe1 . . 69.33(16) ?
C11 C12 Fe1 . . 69.64(16) ?
C13 C12 H12 . . 125.9 ?
C11 C12 H12 . . 125.9 ?
Fe1 C12 H12 . . 126.7 ?
C12 C13 C9 . . 108.0(2) ?
C12 C13 Fe1 . . 70.36(16) ?
C9 C13 Fe1 . . 68.90(15) ?
C12 C13 H13 . . 126.0 ?
C9 C13 H13 . . 126.0 ?
Fe1 C13 H13 . . 126.3 ?
C18 C14 C15 . . 108.2(3) ?
C18 C14 Fe1 . . 70.27(16) ?
C15 C14 Fe1 . . 69.53(16) ?
C18 C14 H14 . . 125.9 ?
C15 C14 H14 . . 125.9 ?
Fe1 C14 H14 . . 125.9 ?
C16 C15 C14 . . 107.6(3) ?
C16 C15 Fe1 . . 69.69(16) ?
C14 C15 Fe1 . . 69.72(16) ?
C16 C15 H15 . . 126.2 ?
C14 C15 H15 . . 126.2 ?
Fe1 C15 H15 . . 126.0 ?
C15 C16 C17 . . 107.8(3) ?
C15 C16 Fe1 . . 69.62(17) ?
C17 C16 Fe1 . . 69.82(16) ?
C15 C16 H16 . . 126.1 ?
C17 C16 H16 . . 126.1 ?
Fe1 C16 H16 . . 126.0 ?
C18 C17 C16 . . 108.5(3) ?
C18 C17 Fe1 . . 70.35(17) ?
C16 C17 Fe1 . . 69.50(16) ?
C18 C17 H17 . . 125.8 ?
C16 C17 H17 . . 125.8 ?
Fe1 C17 H17 . . 126.0 ?
C17 C18 C14 . . 107.9(2) ?
C17 C18 Fe1 . . 69.56(16) ?
C14 C18 Fe1 . . 69.28(16) ?
C17 C18 H18 . . 126.0 ?
C14 C18 H18 . . 126.0 ?
Fe1 C18 H18 . . 126.7 ?

loop_
_geom_bond_atom_site_label_1
_geom_bond_atom_site_label_2
_geom_bond_site_symmetry_2
_geom_bond_distance
_geom_bond_publ_flag
Fe1 C9 . 2.027(3) ?
Fe1 C10 . 2.038(3) ?
Fe1 C13 . 2.037(3) ?
Fe1 C15 . 2.038(3) ?
Fe1 C16 . 2.039(3) ?
Fe1 C14 . 2.041(3) ?
Fe1 C17 . 2.043(3) ?
Fe1 C11 . 2.049(3) ?
Fe1 C12 . 2.050(3) ?
Fe1 C18 . 2.054(3) ?
C1 N1 . 1.284(3) ?
C1 C9 . 1.446(4) ?
C1 H1 . 0.9500 ?
N1 C2 . 1.413(4) ?
C2 C7 . 1.388(4) ?
C2 C3 . 1.400(4) ?
C3 C4 . 1.386(4) ?
C3 H3 . 0.9500 ?
C4 C5 . 1.385(4) ?
C4 H4 . 0.9500 ?
C5 C6 . 1.387(4) ?
C5 C8 . 1.496(4) ?
C6 C7 . 1.381(4) ?
C6 H6 . 0.9500 ?
C7 H7 . 0.9500 ?
C8 F2X . 1.213(12) ?
C8 F3X . 1.260(10) ?
C8 F1X . 1.284(14) ?
C8 F1 . 1.288(11) ?
C8 F2 . 1.348(8) ?
C8 F3 . 1.372(13) ?
F2X F3X . 1.44(4) ?
C9 C10 . 1.434(4) ?
C9 C13 . 1.438(4) ?
C10 C11 . 1.412(4) ?
C10 H10 . 0.9500 ?
C11 C12 . 1.424(4) ?
C11 H11 . 0.9500 ?
C12 C13 . 1.408(4) ?
C12 H12 . 0.9500 ?
C13 H13 . 0.9500 ?
C14 C18 . 1.416(4) ?
C14 C15 . 1.420(4) ?
C14 H14 . 0.9500 ?
C15 C16 . 1.418(4) ?
C15 H15 . 0.9500 ?
C16 C17 . 1.419(4) ?
C16 H16 . 0.9500 ?
C17 C18 . 1.404(4) ?
C17 H17 . 0.9500 ?
C18 H18 . 0.9500 ?

loop_
_geom_torsion_atom_site_label_1
_geom_torsion_atom_site_label_2
_geom_torsion_atom_site_label_3
_geom_torsion_atom_site_label_4
_geom_torsion_site_symmetry_1
_geom_torsion_site_symmetry_2
_geom_torsion_site_symmetry_3
_geom_torsion_site_symmetry_4
_geom_torsion
_geom_torsion_publ_flag
C9 C1 N1 C2 . . . . -178.9(2) ?
C1 N1 C2 C7 . . . . -141.5(3) ?
C1 N1 C2 C3 . . . . 39.9(4) ?
C7 C2 C3 C4 . . . . 1.9(4) ?
N1 C2 C3 C4 . . . . -179.5(2) ?
C2 C3 C4 C5 . . . . -0.6(4) ?
C3 C4 C5 C6 . . . . -0.7(4) ?
C3 C4 C5 C8 . . . . -179.2(3) ?
C4 C5 C6 C7 . . . . 0.8(4) ?
C8 C5 C6 C7 . . . . 179.3(3) ?
C5 C6 C7 C2 . . . . 0.5(4) ?
C3 C2 C7 C6 . . . . -1.8(4) ?
N1 C2 C7 C6 . . . . 179.4(2) ?
C4 C5 C8 F2X . . . . 14.3(19) ?
C6 C5 C8 F2X . . . . -164.2(19) ?
C4 C5 C8 F3X . . . . 94.9(9) ?
C6 C5 C8 F3X . . . . -83.7(9) ?
C4 C5 C8 F1X . . . . -139.0(12) ?
C6 C5 C8 F1X . . . . 42.5(12) ?
C4 C5 C8 F1 . . . . -114.9(8) ?
C6 C5 C8 F1 . . . . 66.5(9) ?
C4 C5 C8 F2 . . . . -20.5(7) ?
C6 C5 C8 F2 . . . . 161.0(6) ?
C4 C5 C8 F3 . . . . 136.1(14) ?
C6 C5 C8 F3 . . . . -42.5(14) ?
F1X C8 F2X F3X . . . . -99.9(19) ?
F1 C8 F2X F3X . . . . -120.7(11) ?
F2 C8 F2X F3X . . . . -160(2) ?
F3 C8 F2X F3X . . . . -14.1(12) ?
C5 C8 F2X F3X . . . . 109.2(9) ?
F1X C8 F3X F2X . . . . 119.5(12) ?
F1 C8 F3X F2X . . . . 102.8(12) ?
F2 C8 F3X F2X . . . . 10.8(11) ?
F3 C8 F3X F2X . . . . 157.8(16) ?
C5 C8 F3X F2X . . . . -110.9(10) ?
N1 C1 C9 C10 . . . . 8.2(4) ?
N1 C1 C9 C13 . . . . -177.7(3) ?
N1 C1 C9 Fe1 . . . . 96.6(3) ?
C13 Fe1 C9 C10 . . . . -118.5(2) ?
C15 Fe1 C9 C10 . . . . 159.84(16) ?
C16 Fe1 C9 C10 . . . . -167.9(2) ?
C14 Fe1 C9 C10 . . . . 117.46(17) ?
C17 Fe1 C9 C10 . . . . 47.2(4) ?
C11 Fe1 C9 C10 . . . . -37.45(16) ?
C12 Fe1 C9 C10 . . . . -81.22(17) ?
C18 Fe1 C9 C10 . . . . 76.70(19) ?
C10 Fe1 C9 C13 . . . . 118.5(2) ?
C15 Fe1 C9 C13 . . . . -81.71(19) ?
C16 Fe1 C9 C13 . . . . -49.5(3) ?
C14 Fe1 C9 C13 . . . . -124.09(17) ?
C17 Fe1 C9 C13 . . . . 165.6(3) ?
C11 Fe1 C9 C13 . . . . 81.00(18) ?
C12 Fe1 C9 C13 . . . . 37.23(17) ?
C18 Fe1 C9 C13 . . . . -164.85(17) ?
C10 Fe1 C9 C1 . . . . -123.3(3) ?
C13 Fe1 C9 C1 . . . . 118.2(3) ?
C15 Fe1 C9 C1 . . . . 36.5(3) ?
C16 Fe1 C9 C1 . . . . 68.8(3) ?
C14 Fe1 C9 C1 . . . . -5.9(2) ?
C17 Fe1 C9 C1 . . . . -76.1(4) ?
C11 Fe1 C9 C1 . . . . -160.8(2) ?
C12 Fe1 C9 C1 . . . . 155.5(2) ?
C18 Fe1 C9 C1 . . . . -46.6(3) ?
C13 C9 C10 C11 . . . . -0.1(3) ?
C1 C9 C10 C11 . . . . 174.8(3) ?
Fe1 C9 C10 C11 . . . . 59.68(19) ?
C13 C9 C10 Fe1 . . . . -59.74(18) ?
C1 C9 C10 Fe1 . . . . 115.1(3) ?
C9 Fe1 C10 C11 . . . . -119.1(2) ?
C13 Fe1 C10 C11 . . . . -80.61(18) ?
C15 Fe1 C10 C11 . . . . -165.7(2) ?
C16 Fe1 C10 C11 . . . . 44.4(4) ?
C14 Fe1 C10 C11 . . . . 160.21(17) ?
C17 Fe1 C10 C11 . . . . 77.1(2) ?
C12 Fe1 C10 C11 . . . . -37.27(17) ?
C18 Fe1 C10 C11 . . . . 117.87(18) ?
C13 Fe1 C10 C9 . . . . 38.50(16) ?
C15 Fe1 C10 C9 . . . . -46.6(3) ?
C16 Fe1 C10 C9 . . . . 163.6(3) ?
C14 Fe1 C10 C9 . . . . -80.67(19) ?
C17 Fe1 C10 C9 . . . . -163.83(16) ?
C11 Fe1 C10 C9 . . . . 119.1(2) ?
C12 Fe1 C10 C9 . . . . 81.85(17) ?
C18 Fe1 C10 C9 . . . . -123.01(17) ?
C9 C10 C11 C12 . . . . 0.0(3) ?
Fe1 C10 C11 C12 . . . . 58.9(2) ?
C9 C10 C11 Fe1 . . . . -58.87(18) ?
C9 Fe1 C11 C10 . . . . 38.25(16) ?
C13 Fe1 C11 C10 . . . . 82.96(18) ?
C15 Fe1 C11 C10 . . . . 160.6(3) ?
C16 Fe1 C11 C10 . . . . -164.66(16) ?
C14 Fe1 C11 C10 . . . . -45.5(4) ?
C17 Fe1 C11 C10 . . . . -122.69(17) ?
C12 Fe1 C11 C10 . . . . 120.1(2) ?
C18 Fe1 C11 C10 . . . . -80.5(2) ?
C9 Fe1 C11 C12 . . . . -81.84(18) ?
C10 Fe1 C11 C12 . . . . -120.1(2) ?
C13 Fe1 C11 C12 . . . . -37.14(17) ?
C15 Fe1 C11 C12 . . . . 40.5(4) ?
C16 Fe1 C11 C12 . . . . 75.2(2) ?
C14 Fe1 C11 C12 . . . . -165.6(3) ?
C17 Fe1 C11 C12 . . . . 117.21(18) ?
C18 Fe1 C11 C12 . . . . 159.45(17) ?
C10 C11 C12 C13 . . . . 0.1(3) ?
Fe1 C11 C12 C13 . . . . 58.7(2) ?
C10 C11 C12 Fe1 . . . . -58.7(2) ?
C9 Fe1 C12 C13 . . . . -38.26(17) ?
C10 Fe1 C12 C13 . . . . -82.77(18) ?
C15 Fe1 C12 C13 . . . . 74.1(2) ?
C16 Fe1 C12 C13 . . . . 115.86(18) ?
C14 Fe1 C12 C13 . . . . 41.2(4) ?
C17 Fe1 C12 C13 . . . . 158.37(17) ?
C11 Fe1 C12 C13 . . . . -119.8(3) ?
C18 Fe1 C12 C13 . . . . -168.1(2) ?
C9 Fe1 C12 C11 . . . . 81.58(18) ?
C10 Fe1 C12 C11 . . . . 37.07(17) ?
C13 Fe1 C12 C11 . . . . 119.8(3) ?
C15 Fe1 C12 C11 . . . . -166.04(16) ?
C16 Fe1 C12 C11 . . . . -124.31(18) ?
C14 Fe1 C12 C11 . . . . 161.0(3) ?
C17 Fe1 C12 C11 . . . . -81.8(2) ?
C18 Fe1 C12 C11 . . . . -48.3(3) ?
C11 C12 C13 C9 . . . . -0.1(3) ?
Fe1 C12 C13 C9 . . . . 58.81(19) ?
C11 C12 C13 Fe1 . . . . -58.9(2) ?
C10 C9 C13 C12 . . . . 0.1(3) ?
C1 C9 C13 C12 . . . . -175.0(3) ?
Fe1 C9 C13 C12 . . . . -59.7(2) ?
C10 C9 C13 Fe1 . . . . 59.83(18) ?
C1 C9 C13 Fe1 . . . . -115.3(3) ?
C9 Fe1 C13 C12 . . . . 119.3(2) ?
C10 Fe1 C13 C12 . . . . 80.94(18) ?
C15 Fe1 C13 C12 . . . . -124.41(18) ?
C16 Fe1 C13 C12 . . . . -82.1(2) ?
C14 Fe1 C13 C12 . . . . -165.50(16) ?
C17 Fe1 C13 C12 . . . . -49.8(3) ?
C11 Fe1 C13 C12 . . . . 37.44(17) ?
C18 Fe1 C13 C12 . . . . 164.2(3) ?
C10 Fe1 C13 C9 . . . . -38.38(16) ?
C15 Fe1 C13 C9 . . . . 116.27(17) ?
C16 Fe1 C13 C9 . . . . 158.53(16) ?
C14 Fe1 C13 C9 . . . . 75.2(2) ?
C17 Fe1 C13 C9 . . . . -169.2(2) ?
C11 Fe1 C13 C9 . . . . -81.87(18) ?
C12 Fe1 C13 C9 . . . . -119.3(2) ?
C18 Fe1 C13 C9 . . . . 44.9(4) ?
C9 Fe1 C14 C18 . . . . -124.34(17) ?
C10 Fe1 C14 C18 . . . . -81.4(2) ?
C13 Fe1 C14 C18 . . . . -166.32(17) ?
C15 Fe1 C14 C18 . . . . 119.2(3) ?
C16 Fe1 C14 C18 . . . . 81.25(18) ?
C17 Fe1 C14 C18 . . . . 37.24(17) ?
C11 Fe1 C14 C18 . . . . -48.9(4) ?
C12 Fe1 C14 C18 . . . . 162.4(3) ?
C9 Fe1 C14 C15 . . . . 116.43(18) ?
C10 Fe1 C14 C15 . . . . 159.34(17) ?
C13 Fe1 C14 C15 . . . . 74.4(2) ?
C16 Fe1 C14 C15 . . . . -37.99(17) ?
C17 Fe1 C14 C15 . . . . -81.99(19) ?
C11 Fe1 C14 C15 . . . . -168.1(2) ?
C12 Fe1 C14 C15 . . . . 43.1(4) ?
C18 Fe1 C14 C15 . . . . -119.2(3) ?
C18 C14 C15 C16 . . . . -0.2(3) ?
Fe1 C14 C15 C16 . . . . 59.6(2) ?
C18 C14 C15 Fe1 . . . . -59.9(2) ?
C9 Fe1 C15 C16 . . . . 160.10(16) ?
C10 Fe1 C15 C16 . . . . -166.3(2) ?
C13 Fe1 C15 C16 . . . . 116.89(17) ?
C14 Fe1 C15 C16 . . . . -118.7(2) ?
C17 Fe1 C15 C16 . . . . -37.88(17) ?
C11 Fe1 C15 C16 . . . . 45.3(4) ?
C12 Fe1 C15 C16 . . . . 76.3(2) ?
C18 Fe1 C15 C16 . . . . -81.18(18) ?
C9 Fe1 C15 C14 . . . . -81.2(2) ?
C10 Fe1 C15 C14 . . . . -47.6(3) ?
C13 Fe1 C15 C14 . . . . -124.39(18) ?
C16 Fe1 C15 C14 . . . . 118.7(2) ?
C17 Fe1 C15 C14 . . . . 80.83(19) ?
C11 Fe1 C15 C14 . . . . 164.0(3) ?
C12 Fe1 C15 C14 . . . . -164.95(18) ?
C18 Fe1 C15 C14 . . . . 37.54(18) ?
C14 C15 C16 C17 . . . . 0.0(3) ?
Fe1 C15 C16 C17 . . . . 59.63(19) ?
C14 C15 C16 Fe1 . . . . -59.7(2) ?
C9 Fe1 C16 C15 . . . . -45.2(3) ?
C10 Fe1 C16 C15 . . . . 161.5(3) ?
C13 Fe1 C16 C15 . . . . -80.76(19) ?
C14 Fe1 C16 C15 . . . . 38.04(17) ?
C17 Fe1 C16 C15 . . . . 118.9(2) ?
C11 Fe1 C16 C15 . . . . -164.53(16) ?
C12 Fe1 C16 C15 . . . . -123.09(17) ?
C18 Fe1 C16 C15 . . . . 81.77(18) ?
C9 Fe1 C16 C17 . . . . -164.1(2) ?
C10 Fe1 C16 C17 . . . . 42.6(4) ?
C13 Fe1 C16 C17 . . . . 160.32(16) ?
C15 Fe1 C16 C17 . . . . -118.9(2) ?
C14 Fe1 C16 C17 . . . . -80.88(19) ?
C11 Fe1 C16 C17 . . . . 76.6(2) ?
C12 Fe1 C16 C17 . . . . 118.00(18) ?
C18 Fe1 C16 C17 . . . . -37.15(18) ?
C15 C16 C17 C18 . . . . 0.3(3) ?
Fe1 C16 C17 C18 . . . . 59.8(2) ?
C15 C16 C17 Fe1 . . . . -59.5(2) ?
C9 Fe1 C17 C18 . . . . 38.9(4) ?
C10 Fe1 C17 C18 . . . . 75.2(2) ?
C13 Fe1 C17 C18 . . . . -164.7(2) ?
C15 Fe1 C17 C18 . . . . -81.65(18) ?
C16 Fe1 C17 C18 . . . . -119.5(2) ?
C14 Fe1 C17 C18 . . . . -37.57(17) ?
C11 Fe1 C17 C18 . . . . 116.99(18) ?
C12 Fe1 C17 C18 . . . . 159.84(17) ?
C9 Fe1 C17 C16 . . . . 158.5(3) ?
C10 Fe1 C17 C16 . . . . -165.28(16) ?
C13 Fe1 C17 C16 . . . . -45.1(3) ?
C15 Fe1 C17 C16 . . . . 37.89(17) ?
C14 Fe1 C17 C16 . . . . 81.96(18) ?
C11 Fe1 C17 C16 . . . . -123.48(18) ?
C12 Fe1 C17 C16 . . . . -80.6(2) ?
C18 Fe1 C17 C16 . . . . 119.5(3) ?
C16 C17 C18 C14 . . . . -0.4(3) ?
Fe1 C17 C18 C14 . . . . 58.8(2) ?
C16 C17 C18 Fe1 . . . . -59.2(2) ?
C15 C14 C18 C17 . . . . 0.4(3) ?
Fe1 C14 C18 C17 . . . . -59.0(2) ?
C15 C14 C18 Fe1 . . . . 59.4(2) ?
C9 Fe1 C18 C17 . . . . -166.23(16) ?
C10 Fe1 C18 C17 . . . . -123.81(17) ?
C13 Fe1 C18 C17 . . . . 159.1(3) ?
C15 Fe1 C18 C17 . . . . 81.67(18) ?
C16 Fe1 C18 C17 . . . . 37.69(17) ?
C14 Fe1 C18 C17 . . . . 119.5(2) ?
C11 Fe1 C18 C17 . . . . -81.6(2) ?
C12 Fe1 C18 C17 . . . . -46.9(3) ?
C9 Fe1 C18 C14 . . . . 74.3(2) ?
C10 Fe1 C18 C14 . . . . 116.72(18) ?
C13 Fe1 C18 C14 . . . . 39.6(4) ?
C15 Fe1 C18 C14 . . . . -37.81(17) ?
C16 Fe1 C18 C14 . . . . -81.79(18) ?
C17 Fe1 C18 C14 . . . . -119.5(2) ?
C11 Fe1 C18 C14 . . . . 158.89(17) ?
C12 Fe1 C18 C14 . . . . -166.4(2) ?
